data_4312408
loop_
_publ_author_name
'Nathalie Calin'
'Slavi C. Sevov'

_publ_section_title
;
 Novel Mixed-Valence Heteropolyoxometalates: A Molybdenum Diphosphonate
 Anion [MoV7MoVIO16(O3PPhPO3H)4]3- and Its One- and Two-Dimensional
 Assemblies
;
_journal_name_full 'Inorganic Chemistry'
_journal_page_first 7304
_journal_page_last 7308
_journal_paper_doi 10.1021/ic034505c
_journal_volume 42
_journal_year 2003
_chemical_formula_sum 'C45 H42 Mo10 N3 O53 P10'
_chemical_formula_weight 2747.97
_chemical_name_common (PyH)3(3)
_chemical_name_systematic
; 
 (C5NH6)3[{Mo8O16(O3P-C6H4-PO3)4}{Mo2O2(OH)2(HO3P-C6H4-PO3H)}].3H2O
;
_space_group_IT_number 29
_symmetry_cell_setting orthorhombic
_symmetry_space_group_name_Hall 'P 2c -2ac'
_symmetry_space_group_name_H-M 'P c a 21'
_atom_sites_solution_hydrogens geom
_atom_sites_solution_primary direct
_atom_sites_solution_secondary difmap
_audit_creation_method SHELXL-97
_cell_angle_alpha 90.00
_cell_angle_beta 90.00
_cell_angle_gamma 90.00
_cell_formula_units_Z 4
_cell_length_a 19.0574(15)
_cell_length_b 20.4023(16)
_cell_length_c 20.6598(16)
_cell_measurement_temperature 100(2)
_cell_volume 8032.8(11)
_computing_cell_refinement 'Bruker SMART'
_computing_data_collection 'Bruker SMART'
_computing_data_reduction 'Bruker SHELXTL-V5.1'
_computing_molecular_graphics 'Bruker SHELXTL-V5.1'
_computing_publication_material 'Bruker SHELXTL-V5.1'
_computing_structure_refinement 'Bruker SHELXTL-V5.1'
_computing_structure_solution 'Bruker SHELXTL-V5.1'
_diffrn_ambient_temperature 100(2)
_diffrn_measured_fraction_theta_full 0.965
_diffrn_measured_fraction_theta_max 0.965
_diffrn_measurement_device_type 'CCD area detector'
_diffrn_measurement_method 'phi and omega scans'
_diffrn_radiation_monochromator graphite
_diffrn_radiation_source 'fine-focus sealed tube'
_diffrn_radiation_type MoK\a
_diffrn_radiation_wavelength 0.71073
_diffrn_reflns_av_R_equivalents 0.0782
_diffrn_reflns_av_sigmaI/netI 0.0661
_diffrn_reflns_limit_h_max 25
_diffrn_reflns_limit_h_min -25
_diffrn_reflns_limit_k_max 27
_diffrn_reflns_limit_k_min -27
_diffrn_reflns_limit_l_max 27
_diffrn_reflns_limit_l_min -26
_diffrn_reflns_number 86047
_diffrn_reflns_theta_full 28.67
_diffrn_reflns_theta_max 28.67
_diffrn_reflns_theta_min 1.97
_exptl_absorpt_coefficient_mu 1.813
_exptl_absorpt_correction_T_max 1.0000
_exptl_absorpt_correction_T_min 0.911211
_exptl_absorpt_correction_type empirical
_exptl_absorpt_process_details SADABS
_exptl_crystal_colour purple
_exptl_crystal_density_diffrn 2.252
_exptl_crystal_density_method 'not measured'
_exptl_crystal_description octahedron
_exptl_crystal_F_000 5236
_exptl_crystal_size_max 0.11
_exptl_crystal_size_mid 0.09
_exptl_crystal_size_min 0.03
_refine_diff_density_max 3.099
_refine_diff_density_min -0.897
_refine_diff_density_rms 0.187
_refine_ls_abs_structure_details 'Flack H D (1983), Acta Cryst. A39, 876-881'
_refine_ls_abs_structure_Flack 0.62(3)
_refine_ls_extinction_coef 0.000010(11)
_refine_ls_extinction_expression Fc^*^=kFc[1+0.001xFc^2^\l^3^/sin(2\q)]^-1/4^
_refine_ls_extinction_method SHELXL
_refine_ls_goodness_of_fit_ref 1.046
_refine_ls_hydrogen_treatment mixed
_refine_ls_matrix_type full
_refine_ls_number_parameters 1090
_refine_ls_number_reflns 19816
_refine_ls_number_restraints 1
_refine_ls_restrained_S_all 1.046
_refine_ls_R_factor_all 0.0620
_refine_ls_R_factor_gt 0.0511
_refine_ls_shift/su_max 0.001
_refine_ls_shift/su_mean 0.000
_refine_ls_structure_factor_coef Fsqd
_refine_ls_weighting_details 'calc w=1/[\s^2^(Fo^2^)+(0.0503P)^2^+32.1447P] where P=(Fo^2^+2Fc^2^)/3'
_refine_ls_weighting_scheme calc
_refine_ls_wR_factor_gt 0.1149
_refine_ls_wR_factor_ref 0.1208
_reflns_number_gt 17191
_reflns_number_total 19816
_reflns_threshold_expression >2sigma(I)
_cod_data_source_file ic034505csi20030819_103535_3.cif
_cod_data_source_block (PyH)3(3)
_cod_depositor_comments
;
The following automatic conversions were performed:

'_symmetry_cell_setting' value 'Orthorhombic' changed to
'orthorhombic' according to the built-in table from CIF Core
dictionary named 'cif_core.dic' version 2.4.1 from 2010-06-29.

Automatic conversion script
Id: cif_fix_values 1646 2011-03-28 12:23:43Z adriana 
;
_cod_database_code 4312408

loop_
_symmetry_equiv_pos_as_xyz
'x, y, z'
'-x, -y, z+1/2'
'x+1/2, -y, z'
'-x+1/2, y, z+1/2'

loop_
_atom_site_label
_atom_site_type_symbol
_atom_site_fract_x
_atom_site_fract_y
_atom_site_fract_z
_atom_site_U_iso_or_equiv
_atom_site_adp_type
_atom_site_occupancy
_atom_site_symmetry_multiplicity
_atom_site_calc_flag
_atom_site_refinement_flags
_atom_site_disorder_assembly
_atom_site_disorder_group
Mo1 Mo 0.08643(4) 0.39085(3) 0.62142(4) 0.01358(14) Uani 1 1 d . . .
Mo2 Mo -0.07291(4) 0.14897(3) 0.61311(4) 0.01432(14) Uani 1 1 d . . .
Mo3 Mo 0.08888(4) 0.09234(3) 0.69494(4) 0.01272(14) Uani 1 1 d . . .
Mo4 Mo -0.06950(4) 0.30445(3) 0.56665(3) 0.01386(14) Uani 1 1 d . . .
Mo5 Mo 0.09970(4) 0.41123(3) 0.78433(3) 0.01255(14) Uani 1 1 d . . .
Mo6 Mo -0.06102(4) 0.20466(3) 0.91928(4) 0.01669(15) Uani 1 1 d . . .
Mo7 Mo -0.05991(4) 0.35947(3) 0.87353(3) 0.01376(14) Uani 1 1 d . . .
Mo8 Mo 0.09145(4) 0.11326(3) 0.85818(4) 0.01388(14) Uani 1 1 d . . .
Mo9 Mo 0.07969(4) 0.84486(4) 0.82136(4) 0.02253(17) Uani 1 1 d . . .
Mo10 Mo 0.05967(4) 0.67962(4) 0.65261(4) 0.02143(16) Uani 1 1 d . . .
P1 P 0.08793(11) 0.22982(9) 0.62139(11) 0.0131(4) Uani 1 1 d . . .
P2 P 0.01526(12) 0.51750(10) 0.69569(12) 0.0152(4) Uani 1 1 d . . .
P3 P 0.00897(12) -0.00950(10) 0.79195(12) 0.0158(4) Uani 1 1 d . . .
P4 P 0.09823(11) 0.27316(10) 0.86071(11) 0.0129(4) Uani 1 1 d . . .
P5 P 0.00045(13) 0.81004(10) 0.97425(11) 0.0184(5) Uani 1 1 d . . .
P6 P -0.06364(11) 0.36420(9) 0.71732(10) 0.0115(4) Uani 1 1 d . . .
P7 P 0.01693(13) 0.31439(11) 1.00866(11) 0.0188(5) Uani 1 1 d . . .
P8 P -0.06790(11) 0.14192(10) 0.77130(11) 0.0138(4) Uani 1 1 d . . .
P9 P 0.09816(13) 0.68665(11) 0.81806(12) 0.0245(5) Uani 1 1 d . . .
P10 P -0.05470(12) 0.74015(11) 0.76203(11) 0.0186(4) Uani 1 1 d . . .
O1 O -0.0160(3) 0.3663(3) 0.9641(3) 0.0193(13) Uani 1 1 d . . .
O2 O 0.1114(3) 0.1868(3) 0.6779(3) 0.0136(12) Uani 1 1 d . . .
O3 O 0.0571(3) 0.4960(3) 0.7568(3) 0.0168(12) Uani 1 1 d . . .
O4 O 0.0081(3) 0.2328(3) 0.6155(3) 0.0141(11) Uani 1 1 d . . .
O5 O 0.0061(3) 0.1016(3) 0.6415(3) 0.0156(12) Uani 1 1 d . . .
O6 O 0.1481(3) 0.0582(3) 0.6447(3) 0.0226(14) Uani 1 1 d . . .
O7 O 0.1206(3) 0.2965(3) 0.6310(3) 0.0153(12) Uani 1 1 d . . .
O8 O 0.0991(3) 0.6856(3) 0.7432(3) 0.0287(15) Uani 1 1 d . . .
O9 O 0.1405(3) 0.4060(3) 0.7029(3) 0.0131(11) Uani 1 1 d . . .
O10 O -0.0920(3) 0.1750(3) 0.7074(3) 0.0148(12) Uani 1 1 d . . .
O11 O 0.0123(4) 0.8290(3) 0.9041(3) 0.0242(15) Uani 1 1 d . . .
O12 O 0.1366(3) 0.0950(3) 0.7783(3) 0.0169(12) Uani 1 1 d . . .
O13 O -0.1364(3) 0.0936(3) 0.6070(3) 0.0208(13) Uani 1 1 d . . .
O14 O 0.0192(3) 0.2737(3) 0.8691(3) 0.0144(12) Uani 1 1 d . . .
O15 O 0.0371(3) 0.0284(3) 0.8508(3) 0.0166(12) Uani 1 1 d . . .
O16 O -0.1161(3) 0.1606(3) 0.9642(4) 0.0268(15) Uani 1 1 d . . .
O17 O 0.1400(3) 0.4186(3) 0.5632(3) 0.0208(13) Uani 1 1 d . . .
O18 O -0.1086(3) 0.2854(3) 0.9065(3) 0.0174(12) Uani 1 1 d . . .
O19 O -0.0062(3) 0.7955(3) 0.7780(3) 0.0210(13) Uani 1 1 d . . .
O20 O 0.0149(3) 0.3717(3) 0.7101(3) 0.0138(12) Uani 1 1 d . . .
O21 O 0.0065(3) 0.3613(3) 0.5730(3) 0.0154(12) Uani 1 1 d . . .
O22 O -0.1184(3) 0.2238(3) 0.5846(3) 0.0146(12) Uani 1 1 d . . .
O23 O -0.1291(3) 0.3464(3) 0.5231(3) 0.0225(14) Uani 1 1 d . . .
O24 O 0.0165(3) 0.1459(3) 0.9093(3) 0.0169(13) Uani 1 1 d . . .
O25 O 0.0137(3) -0.0815(3) 0.8059(3) 0.0209(14) Uani 1 1 d . . .
O26 O 0.1380(4) 0.8834(3) 0.8704(4) 0.0406(19) Uani 1 1 d . . .
O27 O -0.0940(3) 0.1823(3) 0.8280(3) 0.0178(12) Uani 1 1 d . . .
O28 O 0.1479(3) 0.0847(3) 0.9134(3) 0.0208(13) Uani 1 1 d . . .
O29 O 0.0377(3) 0.4791(3) 0.6352(3) 0.0158(12) Uani 1 1 d . . .
O30 O -0.0119(4) 0.2462(3) 0.9980(3) 0.0225(14) Uani 1 1 d . . .
O31 O 0.1222(3) 0.3166(3) 0.8029(3) 0.0139(12) Uani 1 1 d . . .
O32 O 0.0239(3) 0.4035(3) 0.8415(3) 0.0178(13) Uani 1 1 d . . .
O33 O 0.1265(3) 0.2052(3) 0.8468(3) 0.0166(13) Uani 1 1 d . . .
O34 O -0.0832(3) 0.3304(3) 0.7815(3) 0.0143(12) Uani 1 1 d . . .
O35 O 0.0454(3) 0.0070(3) 0.7280(3) 0.0180(13) Uani 1 1 d . . .
O36 O 0.0769(4) 0.7578(3) 0.6330(4) 0.0312(16) Uani 1 1 d . . .
O37 O -0.0969(3) 0.3271(3) 0.6601(3) 0.0151(12) Uani 1 1 d . . .
O38 O 0.0357(3) 0.8591(3) 1.0208(3) 0.0201(13) Uani 1 1 d . . .
O39 O 0.0072(4) 0.3347(3) 1.0800(3) 0.0242(15) Uani 1 1 d . . .
O40 O 0.0116(3) 0.1317(3) 0.7729(3) 0.0125(11) Uani 1 1 d . . .
O41 O -0.1181(3) 0.4196(3) 0.8812(3) 0.0243(14) Uani 1 1 d . . .
O42 O 0.1342(5) 0.6424(3) 0.6171(4) 0.046(2) Uani 1 1 d . . .
H42 H 0.1699 0.6570 0.6339 0.069 Uiso 1 1 calc . . .
O43 O 0.1637(3) 0.4421(3) 0.8302(3) 0.0171(12) Uani 1 1 d . . .
O44 O 0.0242(3) 0.7403(3) 0.9887(3) 0.0186(13) Uani 1 1 d . . .
O45 O -0.0404(3) 0.7087(3) 0.6969(3) 0.0208(13) Uani 1 1 d . . .
O46 O 0.0214(3) 0.5890(3) 0.6870(3) 0.0211(13) Uani 1 1 d . . .
O47 O 0.1259(5) 0.8519(4) 0.7465(4) 0.0422(19) Uani 1 1 d . . .
H47 H 0.1028 0.8349 0.7176 0.063 Uiso 1 1 calc . . .
O48 O -0.1305(3) 0.7696(3) 0.7633(4) 0.0341(17) Uani 1 1 d . . .
H48 H -0.1590 0.7409 0.7543 0.051 Uiso 1 1 calc . . .
O49 O 0.1546(4) 0.6423(3) 0.8459(4) 0.0385(18) Uani 1 1 d . . .
H49 H 0.1933 0.6550 0.8339 0.058 Uiso 1 1 calc . . .
O50 O 0.1118(4) 0.7550(3) 0.8431(4) 0.0303(16) Uani 1 1 d . . .
C1 C 0.1102(5) 0.3153(4) 0.9949(5) 0.0193(18) Uani 1 1 d . . .
C2 C 0.1414(5) 0.3012(4) 0.9339(4) 0.0152(17) Uani 1 1 d . . .
C3 C 0.2551(5) 0.3236(5) 0.9821(5) 0.032(2) Uani 1 1 d . . .
H3 H 0.3037 0.3258 0.9782 0.038 Uiso 1 1 calc R . .
C4 C 0.2150(5) 0.3071(4) 0.9267(5) 0.026(2) Uani 1 1 d . . .
H4 H 0.2364 0.3003 0.8868 0.032 Uiso 1 1 calc R . .
C5 C 0.2248(5) 0.3366(5) 1.0422(5) 0.031(2) Uani 1 1 d . . .
H5 H 0.2529 0.3481 1.0772 0.038 Uiso 1 1 calc R . .
C6 C 0.1529(6) 0.3325(4) 1.0494(5) 0.026(2) Uani 1 1 d . . .
H6 H 0.1323 0.3409 1.0893 0.031 Uiso 1 1 calc R . .
C7 C -0.1068(4) 0.4420(4) 0.7209(4) 0.0153(16) Uani 1 1 d . . .
C8 C -0.1282(5) 0.8038(4) 1.0478(5) 0.0195(19) Uani 1 1 d . . .
C9 C -0.0770(5) 0.5034(4) 0.7107(4) 0.0163(17) Uani 1 1 d . . .
C10 C -0.0927(5) 0.8168(4) 0.9886(4) 0.0171(18) Uani 1 1 d . . .
C11 C -0.2005(5) -0.0429(5) 0.7801(5) 0.032(2) Uani 1 1 d . . .
H11 H -0.2293 -0.0797 0.7805 0.039 Uiso 1 1 calc R . .
C12 C -0.1153(4) 0.0670(4) 0.7757(4) 0.0170(17) Uani 1 1 d . . .
C13 C -0.1209(5) 0.5578(4) 0.7145(4) 0.0192(18) Uani 1 1 d . . .
H13 H -0.1017 0.5994 0.7095 0.023 Uiso 1 1 calc R . .
C14 C -0.1281(5) -0.0500(4) 0.7854(4) 0.0230(19) Uani 1 1 d . . .
H14 H -0.1088 -0.0916 0.7901 0.028 Uiso 1 1 calc R . .
C15 C -0.1869(5) 0.0719(5) 0.7710(5) 0.025(2) Uani 1 1 d . . .
H15 H -0.2073 0.1130 0.7655 0.030 Uiso 1 1 calc R . .
C16 C -0.1978(5) 0.8173(4) 1.0536(5) 0.023(2) Uani 1 1 d . . .
H16 H -0.2196 0.8107 1.0934 0.028 Uiso 1 1 calc R . .
C17 C -0.1324(6) 0.8403(5) 0.9357(5) 0.035(3) Uani 1 1 d . . .
H17 H -0.1105 0.8476 0.8961 0.043 Uiso 1 1 calc R . .
C18 C -0.0494(5) 0.6795(4) 0.8252(4) 0.0229(19) Uani 1 1 d . . .
C19 C 0.0153(5) 0.6567(5) 0.8456(4) 0.027(2) Uani 1 1 d . . .
C20 C -0.1123(6) 0.6526(5) 0.8475(5) 0.033(2) Uani 1 1 d . . .
H20 H -0.1555 0.6683 0.8335 0.039 Uiso 1 1 calc R . .
C21 C -0.2378(6) 0.8408(5) 1.0017(5) 0.035(3) Uani 1 1 d . . .
H21 H -0.2857 0.8485 1.0063 0.042 Uiso 1 1 calc R . .
C22 C -0.1924(5) 0.5517(5) 0.7256(5) 0.027(2) Uani 1 1 d . . .
H22 H -0.2206 0.5889 0.7255 0.033 Uiso 1 1 calc R . .
C23 C -0.2037(6) 0.8525(6) 0.9423(6) 0.041(3) Uani 1 1 d . . .
H23 H -0.2292 0.8684 0.9072 0.049 Uiso 1 1 calc R . .
C24 C -0.0839(4) 0.0050(4) 0.7835(5) 0.0189(17) Uani 1 1 d . . .
C25 C -0.1786(5) 0.4360(4) 0.7334(4) 0.0210(19) Uani 1 1 d . . .
H25 H -0.1976 0.3945 0.7396 0.025 Uiso 1 1 calc R . .
C26 C 0.0142(8) 0.6046(6) 0.8933(5) 0.046(3) Uani 1 1 d . . .
H26 H 0.0562 0.5887 0.9100 0.055 Uiso 1 1 calc R . .
C27 C -0.2224(5) 0.4905(5) 0.7369(5) 0.029(2) Uani 1 1 d . . .
H27 H -0.2699 0.4863 0.7464 0.034 Uiso 1 1 calc R . .
C28 C -0.0475(6) 0.5788(6) 0.9138(6) 0.040(3) Uiso 1 1 d . . .
H28 H -0.0473 0.5449 0.9438 0.049 Uiso 1 1 calc R . .
C29 C -0.1075(8) 0.6012(6) 0.8916(6) 0.057(4) Uani 1 1 d . . .
H29 H -0.1487 0.5818 0.9061 0.069 Uiso 1 1 calc R . .
C30 C -0.2292(6) 0.0173(5) 0.7743(5) 0.034(2) Uiso 1 1 d . . .
H30 H -0.2777 0.0219 0.7726 0.041 Uiso 1 1 calc R . .
C33 C 0.2229(7) -0.0467(6) 0.5390(6) 0.047(3) Uiso 1 1 d . . .
C31 C 0.2031(7) -0.1465(6) 0.5966(6) 0.047(3) Uiso 1 1 d . . .
C32 C 0.2349(5) -0.1782(5) 0.5474(5) 0.029(2) Uiso 1 1 d . . .
N1 N 0.2621(7) -0.1486(6) 0.4946(6) 0.065(3) Uiso 1 1 d . . .
C34 C 0.1963(7) -0.0775(6) 0.5940(6) 0.046(3) Uiso 1 1 d . . .
C35 C 0.2569(7) -0.0813(7) 0.4874(7) 0.052(3) Uiso 1 1 d . . .
C37 C 0.1513(2) 0.5077(3) 1.0162(3) 0.0190(17) Uiso 1 1 d G . .
N2 N 0.1809(3) 0.5157(4) 0.9552(2) 0.060(3) Uiso 1 1 d G . .
C38 C 0.2506(4) 0.5351(4) 0.9494(3) 0.048(3) Uiso 1 1 d G . .
C39 C 0.2906(3) 0.5464(4) 1.0045(3) 0.040(3) Uiso 1 1 d G . .
C36 C 0.2610(3) 0.5384(3) 1.0655(3) 0.029(2) Uiso 1 1 d G . .
C40 C 0.1913(3) 0.5190(3) 1.0713(2) 0.032(2) Uiso 1 1 d G . .
C41 C 0.0159(6) 0.0505(6) 1.0443(6) 0.037(2) Uiso 1 1 d . . .
C42 C -0.0060(10) 0.1039(9) 1.0819(9) 0.072(5) Uiso 1 1 d . . .
C45 C 0.0412(9) 0.1361(8) 1.1228(8) 0.072(4) Uiso 1 1 d . . .
C44 C -0.1074(8) -0.1146(7) 0.6324(7) 0.056(3) Uiso 1 1 d . . .
C43 C -0.1308(9) -0.0597(8) 0.5954(8) 0.068(4) Uiso 1 1 d . . .
N3 N -0.0832(8) -0.0296(7) 0.5531(7) 0.078(4) Uiso 1 1 d . . .
OW1 O -0.2542(4) 0.7254(4) 0.7232(4) 0.047(2) Uani 1 1 d . . .
OW2 O 0.2751(5) -0.2520(5) 0.7138(5) 0.062(3) Uani 1 1 d . . .
OW3 O 0.2632(5) 0.7093(7) 0.8487(8) 0.118(6) Uani 1 1 d . . .

loop_
_atom_site_aniso_label
_atom_site_aniso_U_11
_atom_site_aniso_U_22
_atom_site_aniso_U_33
_atom_site_aniso_U_23
_atom_site_aniso_U_13
_atom_site_aniso_U_12
Mo1 0.0213(3) 0.0075(3) 0.0119(3) 0.0006(3) 0.0044(3) -0.0007(2)
Mo2 0.0199(3) 0.0091(3) 0.0140(3) -0.0005(3) -0.0039(3) -0.0001(2)
Mo3 0.0169(3) 0.0073(3) 0.0140(3) 0.0004(3) 0.0004(3) 0.0011(2)
Mo4 0.0223(4) 0.0087(3) 0.0106(3) -0.0004(2) -0.0034(3) 0.0029(3)
Mo5 0.0177(3) 0.0083(3) 0.0116(3) 0.0002(3) -0.0006(3) -0.0013(2)
Mo6 0.0233(4) 0.0138(3) 0.0130(4) -0.0018(3) 0.0053(3) -0.0057(3)
Mo7 0.0184(3) 0.0136(3) 0.0093(3) -0.0010(2) 0.0014(3) 0.0012(2)
Mo8 0.0188(3) 0.0085(3) 0.0143(4) 0.0010(3) -0.0045(3) -0.0016(2)
Mo9 0.0261(4) 0.0134(3) 0.0280(4) 0.0005(3) -0.0018(3) -0.0024(3)
Mo10 0.0294(4) 0.0175(3) 0.0174(4) 0.0021(3) 0.0009(3) -0.0055(3)
P1 0.0200(10) 0.0078(8) 0.0116(10) 0.0013(8) 0.0035(8) -0.0007(7)
P2 0.0251(11) 0.0085(9) 0.0121(10) -0.0010(8) -0.0023(9) 0.0010(8)
P3 0.0262(11) 0.0053(9) 0.0158(11) 0.0031(8) -0.0041(9) -0.0053(8)
P4 0.0175(10) 0.0088(9) 0.0123(10) -0.0003(8) -0.0021(8) -0.0007(7)
P5 0.0339(12) 0.0111(9) 0.0103(11) 0.0022(8) 0.0014(9) 0.0053(8)
P6 0.0148(10) 0.0084(8) 0.0112(10) -0.0012(7) -0.0010(7) 0.0014(7)
P7 0.0312(12) 0.0156(10) 0.0096(11) -0.0008(8) -0.0023(9) -0.0009(9)
P8 0.0164(10) 0.0129(10) 0.0120(10) 0.0008(7) -0.0009(8) -0.0022(8)
P9 0.0306(13) 0.0194(11) 0.0236(12) 0.0022(9) -0.0130(10) 0.0027(9)
P10 0.0193(11) 0.0159(10) 0.0207(11) -0.0036(8) -0.0003(8) -0.0010(8)
O1 0.034(3) 0.013(3) 0.011(3) 0.004(2) 0.000(3) 0.005(2)
O2 0.013(3) 0.009(3) 0.019(3) 0.002(2) 0.002(2) 0.000(2)
O3 0.024(3) 0.008(3) 0.019(3) -0.002(2) -0.006(3) 0.003(2)
O4 0.019(3) 0.010(2) 0.014(3) 0.003(2) -0.008(2) 0.000(2)
O5 0.026(3) 0.010(3) 0.010(3) 0.003(2) -0.004(2) 0.007(2)
O6 0.030(3) 0.010(3) 0.028(4) -0.001(3) 0.006(3) 0.001(2)
O7 0.017(3) 0.010(3) 0.018(3) 0.002(2) 0.002(2) 0.001(2)
O8 0.029(4) 0.034(4) 0.023(4) -0.002(3) -0.008(3) -0.003(3)
O9 0.018(3) 0.010(3) 0.012(3) 0.003(2) 0.000(2) 0.003(2)
O10 0.014(3) 0.013(3) 0.017(3) -0.001(2) 0.001(2) -0.003(2)
O11 0.048(4) 0.014(3) 0.011(3) -0.001(2) -0.002(3) 0.003(3)
O12 0.019(3) 0.011(3) 0.021(3) 0.000(2) -0.004(3) 0.001(2)
O13 0.026(3) 0.015(3) 0.021(3) -0.003(2) -0.011(3) -0.006(2)
O14 0.015(3) 0.012(3) 0.016(3) -0.002(2) -0.003(2) -0.004(2)
O15 0.025(3) 0.009(3) 0.016(3) 0.006(2) -0.008(2) -0.003(2)
O16 0.031(3) 0.019(3) 0.031(4) 0.002(3) 0.005(3) -0.008(3)
O17 0.034(4) 0.014(3) 0.015(3) -0.004(2) 0.006(3) -0.003(2)
O18 0.023(3) 0.013(3) 0.017(3) -0.006(2) 0.004(2) -0.003(2)
O19 0.033(3) 0.010(3) 0.019(3) -0.005(2) -0.006(3) 0.000(2)
O20 0.017(3) 0.012(3) 0.013(3) -0.001(2) 0.002(2) 0.003(2)
O21 0.025(3) 0.008(3) 0.013(3) -0.004(2) 0.000(2) 0.003(2)
O22 0.015(3) 0.015(3) 0.013(3) -0.001(2) -0.007(2) 0.001(2)
O23 0.034(4) 0.014(3) 0.020(3) 0.000(3) -0.014(3) 0.005(3)
O24 0.025(3) 0.010(3) 0.016(3) 0.005(2) -0.003(2) -0.004(2)
O25 0.039(4) 0.008(3) 0.016(3) 0.006(2) -0.009(3) -0.008(2)
O26 0.035(4) 0.025(4) 0.063(6) -0.005(4) -0.016(4) 0.001(3)
O27 0.020(3) 0.014(3) 0.020(3) -0.003(3) 0.002(2) 0.001(2)
O28 0.026(3) 0.011(3) 0.025(4) 0.004(3) -0.011(3) -0.001(2)
O29 0.028(3) 0.010(3) 0.009(3) 0.001(2) 0.002(2) 0.007(2)
O30 0.040(4) 0.011(3) 0.017(3) -0.001(2) 0.001(3) -0.003(3)
O31 0.016(3) 0.011(3) 0.014(3) -0.003(2) 0.001(2) -0.001(2)
O32 0.030(3) 0.009(3) 0.014(3) -0.004(2) 0.002(2) 0.001(2)
O33 0.018(3) 0.008(3) 0.024(4) -0.003(2) 0.000(2) 0.002(2)
O34 0.015(3) 0.017(3) 0.011(3) -0.002(2) 0.002(2) -0.002(2)
O35 0.027(3) 0.012(3) 0.014(3) -0.003(2) -0.006(3) 0.003(2)
O36 0.034(4) 0.023(3) 0.036(4) 0.004(3) -0.004(3) -0.009(3)
O37 0.013(3) 0.016(3) 0.017(3) -0.003(2) 0.000(2) 0.004(2)
O38 0.037(4) 0.008(3) 0.016(3) 0.004(2) 0.004(3) -0.001(2)
O39 0.042(4) 0.021(3) 0.009(3) -0.008(2) 0.007(3) -0.005(3)
O40 0.018(3) 0.010(3) 0.009(3) 0.002(2) 0.004(2) -0.002(2)
O41 0.026(3) 0.025(3) 0.022(3) -0.008(3) 0.001(3) 0.003(3)
O42 0.079(6) 0.027(4) 0.033(4) -0.006(4) 0.005(4) 0.025(4)
O43 0.021(3) 0.010(3) 0.020(3) 0.002(2) 0.001(2) -0.001(2)
O44 0.035(4) 0.014(3) 0.007(3) 0.003(2) 0.000(2) 0.003(2)
O45 0.028(3) 0.014(3) 0.020(3) -0.001(2) 0.005(3) -0.001(2)
O46 0.032(3) 0.012(3) 0.019(3) 0.001(2) 0.000(3) -0.002(2)
O47 0.065(6) 0.029(4) 0.033(4) -0.004(3) -0.006(4) -0.004(4)
O48 0.021(3) 0.032(4) 0.050(5) -0.021(3) 0.004(3) -0.002(3)
O49 0.048(5) 0.025(4) 0.042(4) 0.002(3) -0.018(4) 0.016(3)
O50 0.027(3) 0.025(3) 0.039(4) 0.001(3) -0.012(3) 0.008(3)
C1 0.022(4) 0.012(4) 0.023(5) -0.001(3) -0.015(4) 0.002(3)
C2 0.022(4) 0.011(4) 0.012(4) -0.001(3) -0.007(3) -0.002(3)
C3 0.020(5) 0.035(5) 0.039(6) -0.002(5) -0.010(4) 0.001(4)
C4 0.023(5) 0.023(4) 0.033(6) 0.010(4) -0.005(4) 0.003(4)
C5 0.032(5) 0.038(6) 0.023(5) 0.002(4) -0.017(4) 0.002(4)
C6 0.046(6) 0.013(4) 0.020(5) 0.000(3) -0.012(4) 0.003(4)
C7 0.019(4) 0.015(4) 0.013(4) -0.007(3) -0.006(3) 0.005(3)
C8 0.031(5) 0.010(4) 0.018(5) 0.001(3) -0.009(4) -0.001(3)
C9 0.027(4) 0.014(4) 0.009(4) 0.002(3) 0.000(3) 0.009(3)
C10 0.036(5) 0.008(3) 0.007(4) -0.002(3) -0.003(3) 0.008(3)
C11 0.025(5) 0.025(5) 0.047(7) 0.013(5) -0.017(5) -0.016(4)
C12 0.023(4) 0.010(4) 0.018(4) 0.001(3) -0.002(3) -0.005(3)
C13 0.032(5) 0.012(4) 0.013(4) -0.001(3) -0.002(3) 0.008(3)
C14 0.035(5) 0.018(4) 0.015(5) 0.004(4) 0.000(4) -0.011(4)
C15 0.024(4) 0.021(4) 0.032(6) 0.003(4) 0.000(4) -0.006(4)
C16 0.026(5) 0.026(5) 0.017(5) 0.012(4) -0.008(4) 0.003(4)
C17 0.050(7) 0.037(6) 0.019(5) 0.006(4) -0.013(5) 0.004(5)
C18 0.044(5) 0.016(4) 0.009(4) -0.005(3) 0.004(4) -0.003(4)
C19 0.041(6) 0.028(5) 0.011(4) -0.001(4) 0.002(4) -0.005(4)
C20 0.050(6) 0.022(5) 0.026(5) 0.002(4) 0.013(5) -0.005(4)
C21 0.033(6) 0.035(6) 0.037(6) 0.006(5) -0.016(5) 0.008(5)
C22 0.033(5) 0.022(4) 0.027(5) -0.008(4) -0.006(4) 0.016(4)
C23 0.046(7) 0.043(6) 0.033(6) 0.014(5) -0.020(5) 0.015(5)
C24 0.020(4) 0.014(4) 0.022(5) 0.001(3) -0.001(4) -0.008(3)
C25 0.026(5) 0.017(4) 0.020(5) -0.001(3) 0.001(4) 0.001(3)
C26 0.085(10) 0.031(6) 0.023(6) -0.001(4) -0.021(6) -0.010(6)
C27 0.030(5) 0.026(5) 0.031(5) -0.009(4) 0.003(4) 0.016(4)
C29 0.088(10) 0.036(6) 0.048(8) -0.006(6) 0.032(7) -0.039(7)
OW1 0.029(4) 0.073(6) 0.040(5) 0.004(4) 0.001(3) -0.011(4)
OW2 0.046(5) 0.054(5) 0.086(7) 0.005(6) -0.014(5) 0.001(4)
OW3 0.038(6) 0.111(10) 0.206(16) 0.063(11) -0.028(8) -0.013(6)

loop_
_atom_type_symbol
_atom_type_description
_atom_type_scat_dispersion_real
_atom_type_scat_dispersion_imag
_atom_type_scat_source
C C 0.0033 0.0016 'International Tables Vol C Tables 4.2.6.8 and 6.1.1.4'
N N 0.0061 0.0033 'International Tables Vol C Tables 4.2.6.8 and 6.1.1.4'
O O 0.0106 0.0060 'International Tables Vol C Tables 4.2.6.8 and 6.1.1.4'
P P 0.1023 0.0942 'International Tables Vol C Tables 4.2.6.8 and 6.1.1.4'
Mo Mo -1.6832 0.6857 'International Tables Vol C Tables 4.2.6.8 and 6.1.1.4'
H H 0.0000 0.0000 'International Tables Vol C Tables 4.2.6.8 and 6.1.1.4'

loop_
_geom_angle_atom_site_label_1
_geom_angle_atom_site_label_2
_geom_angle_atom_site_label_3
_geom_angle
_geom_angle_site_symmetry_1
_geom_angle_site_symmetry_3
_geom_angle_publ_flag
O17 Mo1 O21 102.4(3) . . ?
O17 Mo1 O9 103.8(3) . . ?
O21 Mo1 O9 153.8(2) . . ?
O17 Mo1 O7 101.2(3) . . ?
O21 Mo1 O7 90.4(2) . . ?
O9 Mo1 O7 84.2(2) . . ?
O17 Mo1 O29 94.6(3) . . ?
O21 Mo1 O29 89.4(2) . . ?
O9 Mo1 O29 88.9(2) . . ?
O7 Mo1 O29 164.0(2) . . ?
O17 Mo1 O20 169.4(2) . . ?
O21 Mo1 O20 83.8(2) . . ?
O9 Mo1 O20 70.4(2) . . ?
O7 Mo1 O20 87.2(2) . . ?
O29 Mo1 O20 76.8(2) . . ?
O13 Mo2 O22 101.2(3) . . ?
O13 Mo2 O5 104.9(3) . . ?
O22 Mo2 O5 153.7(3) . . ?
O13 Mo2 O38 97.3(3) . 2_564 ?
O22 Mo2 O38 86.1(3) . 2_564 ?
O5 Mo2 O38 88.4(3) . 2_564 ?
O13 Mo2 O10 96.8(3) . . ?
O22 Mo2 O10 90.3(2) . . ?
O5 Mo2 O10 88.8(2) . . ?
O38 Mo2 O10 165.8(2) 2_564 . ?
O13 Mo2 O4 174.2(3) . . ?
O22 Mo2 O4 73.1(2) . . ?
O5 Mo2 O4 80.7(2) . . ?
O38 Mo2 O4 81.2(2) 2_564 . ?
O10 Mo2 O4 84.6(2) . . ?
O6 Mo3 O5 103.6(3) . . ?
O6 Mo3 O12 104.1(3) . . ?
O5 Mo3 O12 151.9(2) . . ?
O6 Mo3 O2 98.3(3) . . ?
O5 Mo3 O2 88.9(2) . . ?
O12 Mo3 O2 91.7(2) . . ?
O6 Mo3 O35 97.2(3) . . ?
O5 Mo3 O35 86.8(2) . . ?
O12 Mo3 O35 85.3(2) . . ?
O2 Mo3 O35 164.4(2) . . ?
O6 Mo3 O40 173.8(3) . . ?
O5 Mo3 O40 81.1(2) . . ?
O12 Mo3 O40 71.0(2) . . ?
O2 Mo3 O40 85.7(2) . . ?
O35 Mo3 O40 78.8(2) . . ?
O23 Mo4 O21 104.3(3) . . ?
O23 Mo4 O22 102.1(3) . . ?
O21 Mo4 O22 153.5(2) . . ?
O23 Mo4 O44 95.3(3) . 2_564 ?
O21 Mo4 O44 90.3(3) . 2_564 ?
O22 Mo4 O44 88.6(2) . 2_564 ?
O23 Mo4 O37 102.5(3) . . ?
O21 Mo4 O37 89.5(2) . . ?
O22 Mo4 O37 83.6(2) . . ?
O44 Mo4 O37 161.7(2) 2_564 . ?
O23 Mo4 O4 170.7(3) . . ?
O21 Mo4 O4 82.2(2) . . ?
O22 Mo4 O4 71.7(2) . . ?
O44 Mo4 O4 78.0(2) 2_564 . ?
O37 Mo4 O4 83.9(2) . . ?
O43 Mo5 O9 103.3(3) . . ?
O43 Mo5 O32 103.7(3) . . ?
O9 Mo5 O32 152.9(3) . . ?
O43 Mo5 O3 97.6(3) . . ?
O9 Mo5 O3 87.8(2) . . ?
O32 Mo5 O3 86.5(3) . . ?
O43 Mo5 O31 95.6(3) . . ?
O9 Mo5 O31 91.6(2) . . ?
O32 Mo5 O31 87.9(2) . . ?
O3 Mo5 O31 166.6(2) . . ?
O43 Mo5 O20 174.2(3) . . ?
O9 Mo5 O20 71.3(2) . . ?
O32 Mo5 O20 81.6(2) . . ?
O3 Mo5 O20 80.4(2) . . ?
O31 Mo5 O20 86.7(2) . . ?
O16 Mo6 O18 104.2(3) . . ?
O16 Mo6 O24 102.0(3) . . ?
O18 Mo6 O24 153.9(3) . . ?
O16 Mo6 O27 101.5(3) . . ?
O18 Mo6 O27 85.3(2) . . ?
O24 Mo6 O27 89.9(2) . . ?
O16 Mo6 O30 94.0(3) . . ?
O18 Mo6 O30 88.3(3) . . ?
O24 Mo6 O30 89.5(3) . . ?
O27 Mo6 O30 164.2(2) . . ?
O16 Mo6 O14 172.4(3) . . ?
O18 Mo6 O14 74.1(2) . . ?
O24 Mo6 O14 79.9(2) . . ?
O27 Mo6 O14 85.7(2) . . ?
O30 Mo6 O14 78.7(2) . . ?
O41 Mo7 O18 103.1(3) . . ?
O41 Mo7 O32 103.8(3) . . ?
O18 Mo7 O32 152.8(3) . . ?
O41 Mo7 O34 99.1(3) . . ?
O18 Mo7 O34 89.8(2) . . ?
O32 Mo7 O34 89.8(2) . . ?
O41 Mo7 O1 97.8(3) . . ?
O18 Mo7 O1 85.8(3) . . ?
O32 Mo7 O1 86.8(2) . . ?
O34 Mo7 O1 163.1(2) . . ?
O41 Mo7 O14 176.6(3) . . ?
O18 Mo7 O14 74.4(2) . . ?
O32 Mo7 O14 78.5(2) . . ?
O34 Mo7 O14 83.4(2) . . ?
O1 Mo7 O14 79.8(2) . . ?
O28 Mo8 O24 103.1(3) . . ?
O28 Mo8 O12 103.5(3) . . ?
O24 Mo8 O12 153.4(2) . . ?
O28 Mo8 O33 101.1(3) . . ?
O24 Mo8 O33 89.3(2) . . ?
O12 Mo8 O33 86.0(2) . . ?
O28 Mo8 O15 94.8(3) . . ?
O24 Mo8 O15 87.5(2) . . ?
O12 Mo8 O15 89.9(2) . . ?
O33 Mo8 O15 164.2(2) . . ?
O28 Mo8 O40 168.6(3) . . ?
O24 Mo8 O40 82.7(2) . . ?
O12 Mo8 O40 71.1(2) . . ?
O33 Mo8 O40 88.7(2) . . ?
O15 Mo8 O40 75.5(2) . . ?
O26 Mo9 O47 99.0(4) . . ?
O26 Mo9 O50 95.2(3) . . ?
O47 Mo9 O50 96.8(3) . . ?
O26 Mo9 O25 99.3(3) . 1_565 ?
O47 Mo9 O25 96.4(3) . 1_565 ?
O50 Mo9 O25 158.6(3) . 1_565 ?
O26 Mo9 O19 167.9(4) . . ?
O47 Mo9 O19 93.0(3) . . ?
O50 Mo9 O19 84.0(3) . . ?
O25 Mo9 O19 78.6(2) 1_565 . ?
O26 Mo9 O11 89.2(4) . . ?
O47 Mo9 O11 171.8(3) . . ?
O50 Mo9 O11 82.3(3) . . ?
O25 Mo9 O11 82.2(3) 1_565 . ?
O19 Mo9 O11 78.7(3) . . ?
O36 Mo10 O42 98.7(4) . . ?
O36 Mo10 O39 94.8(3) . 2_564 ?
O42 Mo10 O39 97.9(4) . 2_564 ?
O36 Mo10 O8 95.4(3) . . ?
O42 Mo10 O8 96.4(4) . . ?
O39 Mo10 O8 161.0(3) 2_564 . ?
O36 Mo10 O46 169.0(3) . . ?
O42 Mo10 O46 92.3(3) . . ?
O39 Mo10 O46 84.5(3) 2_564 . ?
O8 Mo10 O46 82.5(3) . . ?
O36 Mo10 O45 90.8(3) . . ?
O42 Mo10 O45 170.1(3) . . ?
O39 Mo10 O45 78.4(3) 2_564 . ?
O8 Mo10 O45 85.5(3) . . ?
O46 Mo10 O45 78.3(2) . . ?
O7 P1 O4 112.7(3) . . ?
O7 P1 O2 107.2(3) . . ?
O4 P1 O2 112.1(3) . . ?
O7 P1 C8 105.9(4) . 2_564 ?
O4 P1 C8 111.4(4) . 2_564 ?
O2 P1 C8 107.2(4) . 2_564 ?
O46 P2 O29 112.5(4) . . ?
O46 P2 O3 109.7(4) . . ?
O29 P2 O3 112.0(3) . . ?
O46 P2 C9 104.8(4) . . ?
O29 P2 C9 109.2(4) . . ?
O3 P2 C9 108.3(4) . . ?
O25 P3 O35 110.7(4) . . ?
O25 P3 O15 108.7(3) . . ?
O35 P3 O15 114.5(3) . . ?
O25 P3 C24 103.8(4) . . ?
O35 P3 C24 109.0(4) . . ?
O15 P3 C24 109.6(4) . . ?
O33 P4 O14 112.5(3) . . ?
O33 P4 O31 105.8(3) . . ?
O14 P4 O31 112.0(3) . . ?
O33 P4 C2 106.6(4) . . ?
O14 P4 C2 110.7(4) . . ?
O31 P4 C2 109.1(4) . . ?
O11 P5 O44 112.4(4) . . ?
O11 P5 O38 111.4(4) . . ?
O44 P5 O38 110.8(4) . . ?
O11 P5 C10 106.5(4) . . ?
O44 P5 C10 109.4(4) . . ?
O38 P5 C10 106.0(4) . . ?
O20 P6 O37 112.4(3) . . ?
O20 P6 O34 111.7(3) . . ?
O37 P6 O34 110.0(3) . . ?
O20 P6 C7 111.7(4) . . ?
O37 P6 C7 106.2(3) . . ?
O34 P6 C7 104.5(4) . . ?
O30 P7 O1 113.5(4) . . ?
O30 P7 O39 110.1(4) . . ?
O1 P7 O39 109.7(4) . . ?
O30 P7 C1 110.2(4) . . ?
O1 P7 C1 107.6(4) . . ?
O39 P7 C1 105.5(4) . . ?
O27 P8 O40 112.5(3) . . ?
O27 P8 O10 108.9(3) . . ?
O40 P8 O10 111.7(3) . . ?
O27 P8 C12 105.2(4) . . ?
O40 P8 C12 112.7(4) . . ?
O10 P8 C12 105.5(4) . . ?
O50 P9 O49 107.3(4) . . ?
O50 P9 O8 110.7(4) . . ?
O49 P9 O8 111.2(4) . . ?
O50 P9 C19 111.1(4) . . ?
O49 P9 C19 107.6(5) . . ?
O8 P9 C19 108.9(4) . . ?
O19 P10 O45 113.8(4) . . ?
O19 P10 O48 106.1(4) . . ?
O45 P10 O48 110.1(4) . . ?
O19 P10 C18 108.9(4) . . ?
O45 P10 C18 110.1(4) . . ?
O48 P10 C18 107.7(4) . . ?
P7 O1 Mo7 131.7(4) . . ?
P1 O2 Mo3 128.6(4) . . ?
P2 O3 Mo5 133.2(4) . . ?
P1 O4 Mo2 129.8(3) . . ?
P1 O4 Mo4 134.2(3) . . ?
Mo2 O4 Mo4 91.80(19) . . ?
Mo2 O5 Mo3 151.6(3) . . ?
P1 O7 Mo1 134.9(4) . . ?
P9 O8 Mo10 157.4(4) . . ?
Mo5 O9 Mo1 123.8(3) . . ?
P8 O10 Mo2 130.0(3) . . ?
P5 O11 Mo9 151.8(4) . . ?
Mo8 O12 Mo3 124.2(3) . . ?
P4 O14 Mo7 131.2(3) . . ?
P4 O14 Mo6 134.4(3) . . ?
Mo7 O14 Mo6 90.7(2) . . ?
P3 O15 Mo8 132.0(4) . . ?
Mo7 O18 Mo6 120.4(3) . . ?
P10 O19 Mo9 158.2(4) . . ?
P6 O20 Mo1 132.7(4) . . ?
P6 O20 Mo5 130.2(3) . . ?
Mo1 O20 Mo5 93.0(2) . . ?
Mo4 O21 Mo1 148.3(4) . . ?
Mo2 O22 Mo4 122.6(3) . . ?
Mo8 O24 Mo6 149.4(3) . . ?
P3 O25 Mo9 144.1(4) . 1_545 ?
P8 O27 Mo6 137.3(4) . . ?
P2 O29 Mo1 133.5(3) . . ?
P7 O30 Mo6 131.3(4) . . ?
P4 O31 Mo5 129.0(3) . . ?
Mo5 O32 Mo7 152.3(3) . . ?
P4 O33 Mo8 135.7(4) . . ?
P6 O34 Mo7 128.3(3) . . ?
P3 O35 Mo3 131.2(4) . . ?
P6 O37 Mo4 136.7(3) . . ?
P5 O38 Mo2 133.0(3) . 2_565 ?
P7 O39 Mo10 139.3(4) . 2_565 ?
P8 O40 Mo3 131.2(3) . . ?
P8 O40 Mo8 132.7(3) . . ?
Mo3 O40 Mo8 93.0(2) . . ?
P5 O44 Mo4 134.2(4) . 2_565 ?
P10 O45 Mo10 129.8(4) . . ?
P2 O46 Mo10 159.3(4) . . ?
P9 O50 Mo9 136.3(4) . . ?
C2 C1 C6 120.6(8) . . ?
C2 C1 P7 123.4(6) . . ?
C6 C1 P7 116.1(8) . . ?
C4 C2 C1 119.3(8) . . ?
C4 C2 P4 112.9(7) . . ?
C1 C2 P4 127.8(7) . . ?
C5 C3 C4 122.8(9) . . ?
C3 C4 C2 118.0(9) . . ?
C6 C5 C3 119.7(9) . . ?
C5 C6 C1 119.6(10) . . ?
C25 C7 C9 120.4(8) . . ?
C25 C7 P6 112.4(6) . . ?
C9 C7 P6 127.2(7) . . ?
C16 C8 C10 120.1(8) . . ?
C16 C8 P1 114.2(7) . 2_565 ?
C10 C8 P1 125.6(7) . 2_565 ?
C13 C9 C7 117.6(8) . . ?
C13 C9 P2 117.8(7) . . ?
C7 C9 P2 124.5(6) . . ?
C17 C10 C8 118.3(9) . . ?
C17 C10 P5 115.1(7) . . ?
C8 C10 P5 126.5(7) . . ?
C30 C11 C14 120.2(9) . . ?
C15 C12 C24 119.8(8) . . ?
C15 C12 P8 116.0(7) . . ?
C24 C12 P8 124.2(6) . . ?
C22 C13 C9 121.9(9) . . ?
C11 C14 C24 120.6(9) . . ?
C12 C15 C30 121.3(9) . . ?
C8 C16 C21 122.2(10) . . ?
C23 C17 C10 120.6(10) . . ?
C20 C18 C19 122.2(9) . . ?
C20 C18 P10 117.4(8) . . ?
C19 C18 P10 120.1(7) . . ?
C18 C19 C26 116.2(10) . . ?
C18 C19 P9 125.2(7) . . ?
C26 C19 P9 118.7(9) . . ?
C18 C20 C29 117.1(11) . . ?
C16 C21 C23 118.3(10) . . ?
C13 C22 C27 120.7(8) . . ?
C17 C23 C21 120.4(9) . . ?
C14 C24 C12 117.8(8) . . ?
C14 C24 P3 117.0(7) . . ?
C12 C24 P3 125.2(6) . . ?
C27 C25 C7 121.8(9) . . ?
C28 C26 C19 120.6(12) . . ?
C25 C27 C22 117.4(9) . . ?
C29 C28 C26 120.8(12) . . ?
C28 C29 C20 123.2(12) . . ?
C11 C30 C15 120.3(10) . . ?
C34 C33 C35 123.3(12) . . ?
C32 C31 C34 119.3(11) . . ?
N1 C32 C31 124.5(11) . . ?
C32 N1 C35 120.2(12) . . ?
C33 C34 C31 116.5(11) . . ?
N1 C35 C33 116.2(12) . . ?
N2 C37 C40 120.0 . . ?
C37 N2 C38 120.0 . . ?
C39 C38 N2 120.0 . . ?
C38 C39 C36 120.0 . . ?
C40 C36 C39 120.0 . . ?
C36 C40 C37 120.0 . . ?
N3 C41 C42 116.8(13) 2 . ?
C45 C42 C41 120.5(16) . . ?
C42 C45 C44 122.5(16) . 2 ?
C45 C44 C43 117.9(14) 2_554 . ?
N3 C43 C44 118.4(15) . . ?
C43 N3 C41 123.6(14) . 2_554 ?

loop_
_geom_bond_atom_site_label_1
_geom_bond_atom_site_label_2
_geom_bond_distance
_geom_bond_site_symmetry_2
_geom_bond_publ_flag
Mo1 O17 1.676(6) . ?
Mo1 O21 1.919(6) . ?
Mo1 O9 1.998(6) . ?
Mo1 O7 2.042(5) . ?
Mo1 O29 2.046(5) . ?
Mo1 O20 2.317(6) . ?
Mo2 O13 1.660(6) . ?
Mo2 O22 1.852(6) . ?
Mo2 O5 1.882(6) . ?
Mo2 O38 2.042(6) 2_564 ?
Mo2 O10 2.050(6) . ?
Mo2 O4 2.304(5) . ?
Mo3 O6 1.684(6) . ?
Mo3 O5 1.936(6) . ?
Mo3 O12 1.949(6) . ?
Mo3 O2 2.006(6) . ?
Mo3 O35 2.047(6) . ?
Mo3 O40 2.327(6) . ?
Mo4 O23 1.683(6) . ?
Mo4 O21 1.860(6) . ?
Mo4 O22 1.928(6) . ?
Mo4 O44 2.043(6) 2_564 ?
Mo4 O37 2.052(6) . ?
Mo4 O4 2.312(5) . ?
Mo5 O43 1.669(6) . ?
Mo5 O9 1.857(6) . ?
Mo5 O32 1.873(6) . ?
Mo5 O3 1.993(6) . ?
Mo5 O31 2.014(6) . ?
Mo5 O20 2.371(6) . ?
Mo6 O16 1.664(6) . ?
Mo6 O18 1.898(6) . ?
Mo6 O24 1.913(6) . ?
Mo6 O27 2.040(7) . ?
Mo6 O30 2.059(7) . ?
Mo6 O14 2.323(6) . ?
Mo7 O41 1.660(6) . ?
Mo7 O18 1.901(6) . ?
Mo7 O32 1.948(6) . ?
Mo7 O34 2.040(6) . ?
Mo7 O1 2.055(6) . ?
Mo7 O14 2.310(5) . ?
Mo8 O28 1.672(6) . ?
Mo8 O24 1.898(6) . ?
Mo8 O12 1.898(7) . ?
Mo8 O33 2.005(6) . ?
Mo8 O15 2.023(5) . ?
Mo8 O40 2.358(6) . ?
Mo9 O26 1.697(7) . ?
Mo9 O47 1.785(8) . ?
Mo9 O50 1.985(6) . ?
Mo9 O25 1.985(6) 1_565 ?
Mo9 O19 2.120(6) . ?
Mo9 O11 2.164(7) . ?
Mo10 O36 1.678(6) . ?
Mo10 O42 1.770(8) . ?
Mo10 O39 1.990(6) 2_564 ?
Mo10 O8 2.020(6) . ?
Mo10 O46 2.110(6) . ?
Mo10 O45 2.198(6) . ?
P1 O7 1.509(6) . ?
P1 O4 1.527(6) . ?
P1 O2 1.527(6) . ?
P1 C8 1.835(9) 2_564 ?
P2 O46 1.475(6) . ?
P2 O29 1.536(6) . ?
P2 O3 1.557(6) . ?
P2 C9 1.809(9) . ?
P3 O25 1.500(6) . ?
P3 O35 1.529(7) . ?
P3 O15 1.537(6) . ?
P3 C24 1.803(9) . ?
P4 O33 1.515(6) . ?
P4 O14 1.517(6) . ?
P4 O31 1.557(6) . ?
P4 C2 1.813(8) . ?
P5 O11 1.516(7) . ?
P5 O44 1.524(6) . ?
P5 O38 1.542(7) . ?
P5 C10 1.805(9) . ?
P6 O20 1.511(6) . ?
P6 O37 1.541(6) . ?
P6 O34 1.541(6) . ?
P6 C7 1.789(8) . ?
P7 O30 1.511(6) . ?
P7 O1 1.537(6) . ?
P7 O39 1.542(6) . ?
P7 C1 1.800(10) . ?
P8 O27 1.515(6) . ?
P8 O40 1.529(6) . ?
P8 O10 1.552(7) . ?
P8 C12 1.778(8) . ?
P9 O50 1.509(7) . ?
P9 O49 1.520(7) . ?
P9 O8 1.547(7) . ?
P9 C19 1.786(10) . ?
P10 O19 1.496(6) . ?
P10 O45 1.515(7) . ?
P10 O48 1.566(7) . ?
P10 C18 1.802(9) . ?
O25 Mo9 1.985(6) 1_545 ?
O38 Mo2 2.042(6) 2_565 ?
O39 Mo10 1.990(6) 2_565 ?
O44 Mo4 2.043(6) 2_565 ?
C1 C2 1.423(13) . ?
C1 C6 1.433(12) . ?
C2 C4 1.416(13) . ?
C3 C5 1.394(15) . ?
C3 C4 1.417(14) . ?
C5 C6 1.381(15) . ?
C7 C25 1.397(12) . ?
C7 C9 1.391(12) . ?
C8 C16 1.360(13) . ?
C8 C10 1.423(13) . ?
C8 P1 1.836(9) 2_565 ?
C9 C13 1.393(11) . ?
C10 C17 1.413(12) . ?
C11 C30 1.349(14) . ?
C11 C14 1.393(13) . ?
C12 C15 1.373(12) . ?
C12 C24 1.407(12) . ?
C13 C22 1.387(13) . ?
C14 C24 1.404(11) . ?
C15 C30 1.376(13) . ?
C16 C21 1.401(12) . ?
C17 C23 1.389(16) . ?
C18 C20 1.397(14) . ?
C18 C19 1.382(14) . ?
C19 C26 1.450(14) . ?
C20 C29 1.393(16) . ?
C21 C23 1.408(16) . ?
C22 C27 1.393(14) . ?
C25 C27 1.393(12) . ?
C26 C28 1.355(18) . ?
C28 C29 1.313(19) . ?
C33 C34 1.394(17) . ?
C33 C35 1.431(18) . ?
C31 C32 1.350(15) . ?
C31 C34 1.414(17) . ?
C32 N1 1.350(15) . ?
N1 C35 1.385(17) . ?
C37 N2 1.3900 . ?
C37 C40 1.3900 . ?
N2 C38 1.3900 . ?
C38 C39 1.3900 . ?
C39 C36 1.3900 . ?
C36 C40 1.3900 . ?
C41 N3 1.364(17) 2 ?
C41 C42 1.40(2) . ?
C42 C45 1.40(2) . ?
C45 C44 1.35(2) 2 ?
C44 C45 1.35(2) 2_554 ?
C44 C43 1.43(2) . ?
C43 N3 1.40(2) . ?
N3 C41 1.364(17) 2_554 ?
